data_7233159
loop_
_publ_author_name
'Yulia A. Getmanenko'
'Marina Fonari'
'Chad Risko'
'Bhupinder Sandhu'
'Elena Galan'
'Lingyun Zhu'
'Paul Tongwa'
'Do Kyung Hwang'
'Sanjeev Singh'
'He Wang'
'Shree Prakash Tiwari'
'Yueh-Lin Loo'
'Jean-Luc Bredas'
'Bernard Kippelen'
'Tatiana Timofeeva'
'Seth R. Marder'

_publ_section_title
;
 Benzo[1,2-b:6,5-b']dithiophene(dithiazole)-4,5-dione derivatives:
 synthesis, electronic properties, crystal packing and charge transport
;
_journal_name_full 'Journal of Materials Chemistry C'
_journal_page_first 1467
_journal_page_last 1481
_journal_paper_doi 10.1039/C2TC00805J
_journal_volume 1
_journal_year 2013
_chemical_formula_moiety 'C10 H2 I2 O2 S2'
_chemical_formula_sum 'C10 H2 I2 O2 S2'
_chemical_formula_weight 472.04
_chemical_name_common
;
2,7-Diiodo-benzo[1,2-b:6,5-b']dithiophene-4,5-dione
;
_chemical_name_systematic
;
2,7-Diiodo-benzo[1,2-b:6,5-b']dithiophene-4,5-dione
;
_space_group_IT_number 14
_space_group_name_Hall '-P 2ybc'
_space_group_name_H-M_alt 'P 1 21/c 1'
_symmetry_cell_setting monoclinic
_symmetry_space_group_name_H-M 'P 1 21/c 1'
_atom_sites_solution_hydrogens geom
_atom_sites_solution_primary direct
_atom_sites_solution_secondary difmap
_cell_angle_alpha 90.00
_cell_angle_beta 92.054(5)
_cell_angle_gamma 90.00
_cell_formula_units_Z 4
_cell_length_a 12.766(5)
_cell_length_b 6.323(2)
_cell_length_c 17.766(7)
_cell_measurement_reflns_used 7836
_cell_measurement_temperature 100(2)
_cell_measurement_theta_max 30.9273
_cell_measurement_theta_min 2.2942
_cell_volume 1433.1(9)
_computing_cell_refinement 'SAINTPlus, v. 6.2 (Bruker, 2001)'
_computing_data_collection 'APEX2 (Bruker, 2005)'
_computing_data_reduction 'SAINTPlus, v. 6.2 (Bruker, 2001)'
_computing_molecular_graphics 'SHELXTL (Sheldrick, 2008)'
_computing_publication_material 'SHELXTL (Sheldrick, 2008)'
_computing_structure_refinement 'SHELXL-97 (Sheldrick, 2008)'
_computing_structure_solution 'SHELXS-97 (Sheldrick, 2008)'
_diffrn_ambient_temperature 100(2)
_diffrn_measured_fraction_theta_full 0.996
_diffrn_measured_fraction_theta_max 0.996
_diffrn_measurement_device_type 'Bruker APEX-II CCD'
_diffrn_measurement_method '\f and \w scans'
_diffrn_radiation_monochromator graphite
_diffrn_radiation_source 'fine-focus sealed tube'
_diffrn_radiation_type MoK\a
_diffrn_radiation_wavelength 0.71073
_diffrn_reflns_av_R_equivalents 0.0541
_diffrn_reflns_av_sigmaI/netI 0.0412
_diffrn_reflns_limit_h_max 15
_diffrn_reflns_limit_h_min -15
_diffrn_reflns_limit_k_max 7
_diffrn_reflns_limit_k_min -7
_diffrn_reflns_limit_l_max 21
_diffrn_reflns_limit_l_min -21
_diffrn_reflns_number 12838
_diffrn_reflns_theta_full 26.00
_diffrn_reflns_theta_max 26.00
_diffrn_reflns_theta_min 1.60
_exptl_absorpt_coefficient_mu 4.662
_exptl_absorpt_correction_T_max 0.6528
_exptl_absorpt_correction_T_min 0.3352
_exptl_absorpt_correction_type multi-scan
_exptl_absorpt_process_details 'SADABS (Sheldrick, 2003)'
_exptl_crystal_colour pink
_exptl_crystal_density_diffrn 2.188
_exptl_crystal_density_meas ?
_exptl_crystal_density_method 'not measured'
_exptl_crystal_description block
_exptl_crystal_F_000 864
_exptl_crystal_size_max 0.30
_exptl_crystal_size_mid 0.20
_exptl_crystal_size_min 0.10
_refine_diff_density_max 4.221
_refine_diff_density_min -2.522
_refine_diff_density_rms 0.376
_refine_ls_extinction_method none
_refine_ls_goodness_of_fit_ref 1.157
_refine_ls_hydrogen_treatment constr
_refine_ls_matrix_type full
_refine_ls_number_parameters 91
_refine_ls_number_reflns 2806
_refine_ls_number_restraints 0
_refine_ls_restrained_S_all 1.157
_refine_ls_R_factor_all 0.0995
_refine_ls_R_factor_gt 0.0938
_refine_ls_shift/su_max 0.000
_refine_ls_shift/su_mean 0.000
_refine_ls_structure_factor_coef Fsqd
_refine_ls_weighting_details 'calc w=1/[\s^2^(Fo^2^)+(0.0281P)^2^+132.5564P] where P=(Fo^2^+2Fc^2^)/3'
_refine_ls_weighting_scheme calc
_refine_ls_wR_factor_gt 0.2105
_refine_ls_wR_factor_ref 0.2127
_reflns_number_gt 2509
_reflns_number_total 2806
_reflns_threshold_expression >2sigma(I)
_cod_data_source_file 1000016.cif
_cod_data_source_block PCOD1000016
_cod_depositor_comments
;
The following automatic conversions were performed:

data item '_exptl_absorpt_correction_type' value 'Multi-scan' was
changed to 'multi-scan' in accordance with the built-in table derived
from the CIF Core dictionary named 'cif_core.dic' version 2.4.5 last
updated on 2014-11-21.

data item '_symmetry_cell_setting' value 'Monoclinic' was changed to
'monoclinic' in accordance with the built-in table derived from the
CIF Core dictionary named 'cif_core.dic' version 2.4.5 last updated
on 2014-11-21.

data item '_exptl_crystal_density_meas' value 'not measured' was
changed to '?' -- the value is perceived as not measured.

Automatic conversion script
Id: cif_fix_values 6909 2019-04-08 15:41:33Z antanas 
;
_cod_original_cell_volume 1433.2(9)
_cod_original_sg_symbol_H-M P2(1)/c
_cod_database_code 7233159

loop_
_symmetry_equiv_pos_as_xyz
'x, y, z'
'-x, y+1/2, -z+1/2'
'-x, -y, -z'
'x, -y-1/2, z-1/2'

loop_
_atom_site_label
_atom_site_type_symbol
_atom_site_fract_x
_atom_site_fract_y
_atom_site_fract_z
_atom_site_U_iso_or_equiv
_atom_site_adp_type
_atom_site_occupancy
_atom_site_symmetry_multiplicity
_atom_site_calc_flag
_atom_site_refinement_flags
_atom_site_disorder_assembly
_atom_site_disorder_group
I1 I 0.58004(10) 1.43764(19) -0.22518(8) 0.0328(4) Uani 1 1 d . . .
I2 I 0.89070(9) 0.18413(17) 0.05481(6) 0.0216(3) Uani 1 1 d . . .
S1 S 0.6882(4) 1.0454(7) -0.1254(2) 0.0226(9) Uani 1 1 d . . .
S2 S 0.8011(4) 0.6177(6) -0.0289(2) 0.0204(9) Uani 1 1 d . . .
O1 O 0.8497(10) 0.741(2) -0.3501(6) 0.027(3) Uani 1 1 d . . .
O2 O 0.9593(10) 0.4332(18) -0.2730(6) 0.024(3) Uani 1 1 d . . .
C1 C 0.6753(13) 1.168(2) -0.2099(9) 0.0179(11) Uani 1 1 d . . .
C2 C 0.7337(13) 1.072(2) -0.2705(9) 0.0179(11) Uani 1 1 d . . .
H2 H 0.7365 1.1188 -0.3201 0.022 Uiso 1 1 calc R . .
C3 C 0.7853(13) 0.893(2) -0.2380(9) 0.0179(11) Uani 1 1 d . . .
C4 C 0.7734(13) 0.857(2) -0.1611(9) 0.0179(11) Uani 1 1 d . . .
C5 C 0.8469(13) 0.739(2) -0.2829(9) 0.0179(11) Uani 1 1 d . . .
C6 C 0.9022(13) 0.554(2) -0.2365(9) 0.0179(11) Uani 1 1 d . . .
C7 C 0.8799(13) 0.529(2) -0.1578(9) 0.0179(11) Uani 1 1 d . . .
C8 C 0.8183(13) 0.679(2) -0.1206(9) 0.0179(11) Uani 1 1 d . . .
C9 C 0.9111(13) 0.370(2) -0.1073(9) 0.0179(11) Uani 1 1 d . . .
H9 H 0.9533 0.2580 -0.1217 0.022 Uiso 1 1 calc R . .
C10 C 0.8761(13) 0.387(2) -0.0352(9) 0.0179(11) Uani 1 1 d . . .

loop_
_atom_site_aniso_label
_atom_site_aniso_U_11
_atom_site_aniso_U_22
_atom_site_aniso_U_33
_atom_site_aniso_U_23
_atom_site_aniso_U_13
_atom_site_aniso_U_12
I1 0.0362(7) 0.0172(6) 0.0447(8) -0.0014(5) -0.0038(5) 0.0044(5)
I2 0.0384(7) 0.0133(5) 0.0134(5) 0.0032(4) 0.0049(4) 0.0020(5)
S1 0.033(2) 0.0147(19) 0.020(2) 0.0000(16) 0.0031(17) 0.0026(17)
S2 0.039(2) 0.0117(18) 0.0108(17) 0.0000(14) 0.0055(16) 0.0034(16)
O1 0.039(7) 0.026(7) 0.017(6) -0.001(5) 0.001(5) -0.003(6)
O2 0.045(7) 0.014(6) 0.014(6) -0.006(5) 0.002(5) 0.006(5)
C1 0.028(3) 0.010(2) 0.016(2) 0.002(2) 0.002(2) -0.002(2)
C2 0.028(3) 0.010(2) 0.016(2) 0.002(2) 0.002(2) -0.002(2)
C3 0.028(3) 0.010(2) 0.016(2) 0.002(2) 0.002(2) -0.002(2)
C4 0.028(3) 0.010(2) 0.016(2) 0.002(2) 0.002(2) -0.002(2)
C5 0.028(3) 0.010(2) 0.016(2) 0.002(2) 0.002(2) -0.002(2)
C6 0.028(3) 0.010(2) 0.016(2) 0.002(2) 0.002(2) -0.002(2)
C7 0.028(3) 0.010(2) 0.016(2) 0.002(2) 0.002(2) -0.002(2)
C8 0.028(3) 0.010(2) 0.016(2) 0.002(2) 0.002(2) -0.002(2)
C9 0.028(3) 0.010(2) 0.016(2) 0.002(2) 0.002(2) -0.002(2)
C10 0.028(3) 0.010(2) 0.016(2) 0.002(2) 0.002(2) -0.002(2)

loop_
_atom_type_symbol
_atom_type_description
_atom_type_scat_dispersion_real
_atom_type_scat_dispersion_imag
_atom_type_scat_source
C C 0.0033 0.0016 'International Tables Vol C Tables 4.2.6.8 and 6.1.1.4'
H H 0.0000 0.0000 'International Tables Vol C Tables 4.2.6.8 and 6.1.1.4'
O O 0.0106 0.0060 'International Tables Vol C Tables 4.2.6.8 and 6.1.1.4'
S S 0.1246 0.1234 'International Tables Vol C Tables 4.2.6.8 and 6.1.1.4'
I I -0.4742 1.8119 'International Tables Vol C Tables 4.2.6.8 and 6.1.1.4'

loop_
_geom_angle_atom_site_label_1
_geom_angle_atom_site_label_2
_geom_angle_atom_site_label_3
_geom_angle
_geom_angle_site_symmetry_1
_geom_angle_site_symmetry_3
C1 S1 C4 91.9(8) . .
C8 S2 C10 92.2(8) . .
C2 C1 S1 115.3(12) . .
C2 C1 I1 123.2(11) . .
S1 C1 I1 121.5(9) . .
C3 C2 C1 105.7(13) . .
C3 C2 H2 127.1 . .
C1 C2 H2 127.1 . .
C4 C3 C2 117.6(15) . .
C4 C3 C5 119.3(14) . .
C2 C3 C5 123.0(14) . .
C3 C4 C8 124.0(15) . .
C3 C4 S1 109.4(12) . .
C8 C4 S1 126.4(12) . .
O1 C5 C3 123.9(15) . .
O1 C5 C6 120.0(14) . .
C3 C5 C6 115.8(13) . .
O2 C6 C7 125.0(15) . .
O2 C6 C5 116.0(13) . .
C7 C6 C5 119.0(14) . .
C9 C7 C8 109.5(14) . .
C9 C7 C6 129.6(15) . .
C8 C7 C6 120.9(14) . .
C7 C8 C4 120.6(14) . .
C7 C8 S2 113.0(12) . .
C4 C8 S2 126.3(12) . .
C10 C9 C7 116.4(15) . .
C10 C9 H9 121.8 . .
C7 C9 H9 121.8 . .
C9 C10 S2 108.8(12) . .
C9 C10 I2 130.6(12) . .
S2 C10 I2 120.4(8) . .

loop_
_geom_bond_atom_site_label_1
_geom_bond_atom_site_label_2
_geom_bond_distance
_geom_bond_site_symmetry_2
I1 C1 2.105(16) .
I2 C10 2.054(16) .
S1 C1 1.693(16) .
S1 C4 1.748(17) .
S2 C8 1.697(16) .
S2 C10 1.750(16) .
O1 C5 1.196(19) .
O2 C6 1.25(2) .
C1 C2 1.46(2) .
C2 C3 1.42(2) .
C2 H2 0.9300 .
C3 C4 1.40(2) .
C3 C5 1.50(2) .
C4 C8 1.44(2) .
C5 C6 1.58(2) .
C6 C7 1.44(2) .
C7 C9 1.40(2) .
C7 C8 1.41(2) .
C9 C10 1.38(2) .
C9 H9 0.9300 .
